data_4333704
loop_
_publ_author_name
'Zhengliang Lu'
'Srinivas Abbina'
'Jared R. Sabin'
'Victor N. Nemykin'
'Guodong Du'

_publ_contact_author
;
     Dr. Guodong Du
     Department of Chemistry
     University of North Dakota
     151 Cornell St. Stop 9024
     Grand Forks, ND 58202
     USA

     Dr. Victor N. Nemykin
     Department of Chemistry& Biochemistry
     University of Minnesota Duluth
     1039 University Drive
     Duluth, MN 55812
     USA
;
_publ_contact_author_email 'gdu@chem.und.edu, vnemykin@d.umn.edu'
_publ_contact_author_fax '1(701)7772331, 1(218)7266729'
_publ_contact_author_phone 1(701)7772241
_publ_section_title
;
 Unexpected Formation of Chiral Pincer CNN Nickel Complexes with
 \b-Diketiminato Type Ligands via C-H Activation: Synthesis, Properties,
 Structures, and Computational Studies
;
_journal_name_full 'Inorganic Chemistry'
_journal_page_first 1454
_journal_page_last 1465
_journal_paper_doi 10.1021/ic3021904
_journal_volume 52
_journal_year 2013
_chemical_absolute_configuration ad
_chemical_formula_sum 'C23 H22 N2 O'
_chemical_formula_weight 342.43
_space_group_IT_number 19
_symmetry_cell_setting orthorhombic
_symmetry_space_group_name_Hall 'P 2ac 2ab'
_symmetry_space_group_name_H-M 'P 21 21 21'
_atom_sites_solution_hydrogens geom
_atom_sites_solution_primary direct
_atom_sites_solution_secondary difmap
_audit_creation_method SHELXL-97
_cell_angle_alpha 90.00
_cell_angle_beta 90.00
_cell_angle_gamma 90.00
_cell_formula_units_Z 4
_cell_length_a 10.7615(11)
_cell_length_b 10.8922(11)
_cell_length_c 15.7770(16)
_cell_measurement_reflns_used 7621
_cell_measurement_temperature 173(2)
_cell_measurement_theta_max 27.32
_cell_measurement_theta_min 2.27
_cell_volume 1849.3(3)
_computing_cell_refinement 'Bruker SMART'
_computing_data_collection 'Bruker SMART'
_computing_data_reduction 'Bruker SAINT'
_computing_molecular_graphics 'Bruker SHELXTL'
_computing_publication_material 'Bruker SHELXTL'
_computing_structure_refinement 'SHELXL-97 (Sheldrick, 1997)'
_computing_structure_solution 'SHELXS-97 (Sheldrick, 1990)'
_diffrn_ambient_temperature 173(2)
_diffrn_measured_fraction_theta_full 0.958
_diffrn_measured_fraction_theta_max 0.958
_diffrn_measurement_device_type 'CCD area detector'
_diffrn_measurement_method 'phi and omega scans'
_diffrn_radiation_monochromator graphite
_diffrn_radiation_source 'fine-focus sealed tube'
_diffrn_radiation_type MoK\a
_diffrn_radiation_wavelength 0.71073
_diffrn_reflns_av_R_equivalents 0.0249
_diffrn_reflns_av_sigmaI/netI 0.0213
_diffrn_reflns_limit_h_max 14
_diffrn_reflns_limit_h_min -14
_diffrn_reflns_limit_k_max 13
_diffrn_reflns_limit_k_min -14
_diffrn_reflns_limit_l_max 20
_diffrn_reflns_limit_l_min -20
_diffrn_reflns_number 15880
_diffrn_reflns_theta_full 28.22
_diffrn_reflns_theta_max 28.22
_diffrn_reflns_theta_min 2.29
_exptl_absorpt_coefficient_mu 0.076
_exptl_absorpt_correction_T_max 0.9813
_exptl_absorpt_correction_T_min 0.9482
_exptl_absorpt_correction_type multi-scan
_exptl_absorpt_process_details 'DENZO/SCALEPACK '
_exptl_crystal_colour colorless
_exptl_crystal_density_diffrn 1.230
_exptl_crystal_description chunk
_exptl_crystal_F_000 728
_exptl_crystal_size_max 0.71
_exptl_crystal_size_mid 0.65
_exptl_crystal_size_min 0.25
_refine_diff_density_max 0.234
_refine_diff_density_min -0.205
_refine_diff_density_rms 0.037
_refine_ls_abs_structure_details 'Flack H D (1983), Acta Cryst. A39, 876-881'
_refine_ls_abs_structure_Flack -1.2(13)
_refine_ls_extinction_method none
_refine_ls_goodness_of_fit_ref 1.038
_refine_ls_hydrogen_treatment constr
_refine_ls_matrix_type full
_refine_ls_number_parameters 237
_refine_ls_number_reflns 4274
_refine_ls_number_restraints 0
_refine_ls_restrained_S_all 1.038
_refine_ls_R_factor_all 0.0407
_refine_ls_R_factor_gt 0.0381
_refine_ls_shift/su_max 0.000
_refine_ls_shift/su_mean 0.000
_refine_ls_structure_factor_coef Fsqd
_refine_ls_weighting_details 'calc w=1/[\s^2^(Fo^2^)+(0.0634P)^2^+0.1866P] where P=(Fo^2^+2Fc^2^)/3'
_refine_ls_weighting_scheme calc
_refine_ls_wR_factor_gt 0.1014
_refine_ls_wR_factor_ref 0.1039
_reflns_number_gt 4021
_reflns_number_total 4274
_reflns_threshold_expression >2sigma(I)
_cod_data_source_file ic3021904_si_002_7.cif
_cod_data_source_block 2d_Ed26n
_cod_database_code 4333704

loop_
_symmetry_equiv_pos_as_xyz
'x, y, z'
'-x+1/2, -y, z+1/2'
'-x, y+1/2, -z+1/2'
'x+1/2, -y+1/2, -z'

loop_
_atom_site_label
_atom_site_type_symbol
_atom_site_fract_x
_atom_site_fract_y
_atom_site_fract_z
_atom_site_U_iso_or_equiv
_atom_site_adp_type
_atom_site_occupancy
_atom_site_symmetry_multiplicity
_atom_site_calc_flag
_atom_site_refinement_flags
O1 O 0.37176(10) 0.82120(9) 0.22880(6) 0.0396(2) Uani 1 1 d .
N1 N 0.32966(12) 0.70186(11) 0.34202(7) 0.0369(3) Uani 1 1 d .
N2 N 0.24615(11) 0.47284(10) 0.31007(7) 0.0345(3) Uani 1 1 d .
H2A H 0.2800 0.5189 0.3497 0.041 Uiso 1 1 calc R
C1 C 0.32766(11) 0.60886(12) 0.20126(8) 0.0312(3) Uani 1 1 d .
C2 C 0.36157(13) 0.62613(14) 0.11651(8) 0.0362(3) Uani 1 1 d .
H2 H 0.3921 0.7039 0.0990 0.043 Uiso 1 1 calc R
C3 C 0.35166(14) 0.53298(15) 0.05794(9) 0.0415(3) Uani 1 1 d .
H3 H 0.3763 0.5458 0.0008 0.050 Uiso 1 1 calc R
C4 C 0.30500(14) 0.41953(15) 0.08357(9) 0.0420(3) Uani 1 1 d .
H4 H 0.2982 0.3547 0.0435 0.050 Uiso 1 1 calc R
C5 C 0.26858(14) 0.40012(14) 0.16624(8) 0.0384(3) Uani 1 1 d .
H5 H 0.2357 0.3225 0.1822 0.046 Uiso 1 1 calc R
C6 C 0.27941(12) 0.49335(13) 0.22720(8) 0.0318(3) Uani 1 1 d .
C7 C 0.15933(13) 0.38038(12) 0.33519(7) 0.0319(3) Uani 1 1 d .
C8 C 0.20257(14) 0.27286(13) 0.37279(9) 0.0361(3) Uani 1 1 d .
C9 C 0.11552(15) 0.18865(14) 0.40253(10) 0.0417(3) Uani 1 1 d .
H9 H 0.1433 0.1152 0.4289 0.050 Uiso 1 1 calc R
C10 C -0.01060(15) 0.21007(14) 0.39437(9) 0.0426(3) Uani 1 1 d .
H10 H -0.0687 0.1517 0.4151 0.051 Uiso 1 1 calc R
C11 C -0.05191(14) 0.31615(15) 0.35610(10) 0.0432(3) Uani 1 1 d .
H11 H -0.1386 0.3301 0.3502 0.052 Uiso 1 1 calc R
C12 C 0.03169(13) 0.40304(14) 0.32602(9) 0.0373(3) Uani 1 1 d .
C13 C 0.33969(16) 0.24976(17) 0.38256(13) 0.0540(4) Uani 1 1 d .
H13A H 0.3786 0.2460 0.3265 0.081 Uiso 1 1 calc R
H13B H 0.3526 0.1717 0.4121 0.081 Uiso 1 1 calc R
H13C H 0.3771 0.3165 0.4154 0.081 Uiso 1 1 calc R
C14 C -0.01287(17) 0.52012(17) 0.28561(12) 0.0566(4) Uani 1 1 d .
H14A H 0.0173 0.5905 0.3184 0.085 Uiso 1 1 calc R
H14B H -0.1039 0.5209 0.2846 0.085 Uiso 1 1 calc R
H14C H 0.0190 0.5252 0.2275 0.085 Uiso 1 1 calc R
C15 C 0.34169(12) 0.70956(12) 0.26154(8) 0.0317(3) Uani 1 1 d .
C16 C 0.37230(14) 0.90621(13) 0.29984(9) 0.0401(3) Uani 1 1 d .
H16A H 0.3030 0.9656 0.2952 0.048 Uiso 1 1 calc R
H16B H 0.4517 0.9519 0.3025 0.048 Uiso 1 1 calc R
C17 C 0.35623(14) 0.82365(13) 0.37841(9) 0.0362(3) Uani 1 1 d .
H17 H 0.4366 0.8201 0.4101 0.043 Uiso 1 1 calc R
C18 C 0.25385(13) 0.86321(12) 0.43844(8) 0.0348(3) Uani 1 1 d .
C19 C 0.13000(15) 0.84456(14) 0.41825(11) 0.0446(3) Uani 1 1 d .
H19 H 0.1088 0.8079 0.3656 0.053 Uiso 1 1 calc R
C20 C 0.03671(15) 0.87880(16) 0.47396(13) 0.0546(4) Uani 1 1 d .
H20 H -0.0479 0.8659 0.4593 0.066 Uiso 1 1 calc R
C21 C 0.06673(18) 0.93154(18) 0.55075(13) 0.0584(5) Uani 1 1 d .
H21 H 0.0030 0.9538 0.5895 0.070 Uiso 1 1 calc R
C22 C 0.18909(18) 0.95172(17) 0.57089(11) 0.0544(4) Uani 1 1 d .
H22 H 0.2098 0.9901 0.6231 0.065 Uiso 1 1 calc R
C23 C 0.28304(15) 0.91642(14) 0.51545(9) 0.0435(3) Uani 1 1 d .
H23 H 0.3675 0.9289 0.5306 0.052 Uiso 1 1 calc R

loop_
_atom_site_aniso_label
_atom_site_aniso_U_11
_atom_site_aniso_U_22
_atom_site_aniso_U_33
_atom_site_aniso_U_23
_atom_site_aniso_U_13
_atom_site_aniso_U_12
O1 0.0463(6) 0.0331(5) 0.0393(5) 0.0031(4) 0.0055(4) -0.0064(4)
N1 0.0472(7) 0.0293(6) 0.0343(6) -0.0011(4) -0.0047(5) -0.0005(5)
N2 0.0428(6) 0.0314(6) 0.0294(5) -0.0017(4) -0.0001(5) -0.0080(5)
C1 0.0268(5) 0.0346(7) 0.0323(6) 0.0014(5) -0.0016(5) 0.0031(5)
C2 0.0336(6) 0.0411(7) 0.0339(6) 0.0053(5) 0.0004(5) -0.0005(6)
C3 0.0395(7) 0.0555(9) 0.0294(6) 0.0010(6) 0.0031(6) 0.0009(7)
C4 0.0427(7) 0.0485(8) 0.0348(7) -0.0099(6) 0.0001(6) 0.0009(7)
C5 0.0413(7) 0.0363(7) 0.0376(6) -0.0035(5) 0.0008(6) -0.0013(6)
C6 0.0297(6) 0.0345(7) 0.0311(6) -0.0005(5) -0.0011(5) 0.0017(5)
C7 0.0389(7) 0.0304(6) 0.0264(5) -0.0022(5) 0.0007(5) -0.0050(5)
C8 0.0415(7) 0.0298(7) 0.0371(7) -0.0016(5) 0.0001(5) -0.0016(6)
C9 0.0503(8) 0.0286(7) 0.0462(8) 0.0035(6) 0.0014(6) -0.0022(6)
C10 0.0469(8) 0.0363(8) 0.0447(7) -0.0017(6) 0.0067(6) -0.0116(6)
C11 0.0366(7) 0.0467(9) 0.0463(8) -0.0018(7) 0.0006(6) -0.0033(7)
C12 0.0409(7) 0.0358(7) 0.0352(6) 0.0005(5) -0.0027(5) -0.0001(6)
C13 0.0426(9) 0.0441(9) 0.0753(11) 0.0106(8) -0.0035(8) 0.0036(7)
C14 0.0482(9) 0.0537(10) 0.0679(11) 0.0209(9) -0.0049(8) 0.0050(8)
C15 0.0279(6) 0.0308(6) 0.0362(6) 0.0036(5) -0.0013(5) 0.0004(5)
C16 0.0450(7) 0.0311(7) 0.0443(7) 0.0003(6) 0.0011(6) -0.0065(6)
C17 0.0381(7) 0.0308(7) 0.0397(7) -0.0005(5) -0.0066(6) -0.0020(6)
C18 0.0403(7) 0.0252(6) 0.0388(7) 0.0055(5) -0.0010(6) -0.0033(5)
C19 0.0432(8) 0.0367(7) 0.0538(8) 0.0046(6) -0.0064(7) -0.0052(6)
C20 0.0370(8) 0.0469(10) 0.0799(12) 0.0164(9) 0.0036(7) -0.0051(7)
C21 0.0584(10) 0.0503(10) 0.0665(11) 0.0087(8) 0.0247(9) 0.0000(8)
C22 0.0662(11) 0.0518(10) 0.0452(8) -0.0027(7) 0.0105(8) -0.0021(8)
C23 0.0449(8) 0.0429(8) 0.0426(7) -0.0005(6) -0.0014(6) -0.0044(7)

loop_
_atom_type_symbol
_atom_type_description
_atom_type_scat_dispersion_real
_atom_type_scat_dispersion_imag
_atom_type_scat_source
C C 0.0033 0.0016 'International Tables Vol C Tables 4.2.6.8 and 6.1.1.4'
H H 0.0000 0.0000 'International Tables Vol C Tables 4.2.6.8 and 6.1.1.4'
N N 0.0061 0.0033 'International Tables Vol C Tables 4.2.6.8 and 6.1.1.4'
O O 0.0106 0.0060 'International Tables Vol C Tables 4.2.6.8 and 6.1.1.4'

loop_
_geom_angle_atom_site_label_1
_geom_angle_atom_site_label_2
_geom_angle_atom_site_label_3
_geom_angle
C15 O1 C16 106.12(10)
C15 N1 C17 107.94(12)
C6 N2 C7 123.26(11)
C2 C1 C6 119.32(12)
C2 C1 C15 119.66(12)
C6 C1 C15 121.02(11)
C3 C2 C1 121.49(13)
C2 C3 C4 119.12(13)
C5 C4 C3 120.87(13)
C4 C5 C6 120.93(14)
N2 C6 C5 120.86(12)
N2 C6 C1 120.88(12)
C5 C6 C1 118.25(11)
C8 C7 C12 121.26(12)
C8 C7 N2 119.47(12)
C12 C7 N2 119.16(12)
C9 C8 C7 118.20(13)
C9 C8 C13 121.00(14)
C7 C8 C13 120.79(13)
C10 C9 C8 121.18(14)
C11 C10 C9 119.93(14)
C10 C11 C12 120.81(14)
C11 C12 C7 118.61(13)
C11 C12 C14 121.06(14)
C7 C12 C14 120.33(14)
N1 C15 O1 117.37(12)
N1 C15 C1 125.95(13)
O1 C15 C1 116.68(11)
O1 C16 C17 104.36(11)
N1 C17 C18 111.00(12)
N1 C17 C16 103.52(11)
C18 C17 C16 114.73(12)
C23 C18 C19 118.83(14)
C23 C18 C17 120.22(13)
C19 C18 C17 120.93(13)
C18 C19 C20 120.79(16)
C21 C20 C19 119.98(16)
C22 C21 C20 119.66(16)
C21 C22 C23 120.50(17)
C18 C23 C22 120.22(15)

loop_
_geom_bond_atom_site_label_1
_geom_bond_atom_site_label_2
_geom_bond_distance
O1 C15 1.3601(16)
O1 C16 1.4539(17)
N1 C15 1.2792(18)
N1 C17 1.4734(17)
N2 C6 1.3738(17)
N2 C7 1.4298(17)
C1 C2 1.3987(19)
C1 C6 1.4214(18)
C1 C15 1.4596(18)
C2 C3 1.377(2)
C3 C4 1.394(2)
C4 C5 1.378(2)
C5 C6 1.4036(19)
C7 C8 1.3928(19)
C7 C12 1.4031(19)
C8 C9 1.392(2)
C8 C13 1.505(2)
C9 C10 1.383(2)
C10 C11 1.377(2)
C11 C12 1.389(2)
C12 C14 1.504(2)
C16 C17 1.541(2)
C17 C18 1.516(2)
C18 C23 1.382(2)
C18 C19 1.385(2)
C19 C20 1.385(2)
C20 C21 1.379(3)
C21 C22 1.372(3)
C22 C23 1.391(2)
